data_1000002
loop_
_publ_author_name
'Vanhoyland, G.'
'Bour\'ee, F.'
'Van Bael, M. K.'
'Mullens, J.'
'Van Poucke, L. C.'

_publ_section_title
;
Structure determination and refinement of acid strontium oxalate from X-ray
and neutron powder diffraction
;
_journal_coden_ASTM JSSC
_journal_issue 2
_journal_name_full 'Journal of Solid State Chemistry'
_journal_page_first 283
_journal_page_last 288
_journal_paper_doi 10.1006/jssc.2000.9057
_journal_volume 157
_journal_year 2001
_chemical_formula_structural Sr(DC2O4).0,5(C2O4).D2O
_chemical_formula_sum 'C3 D3 O7 Sr'
_chemical_formula_weight 241.691
_chemical_name_common 'Deuterated acid strontium oxalate'
_symmetry_Int_Tables_number 14
_symmetry_space_group_name_Hall '-P 2yn'
_symmetry_space_group_name_H-M 'P 1 21/n 1'
_audit_creation_date 00-03-27
_audit_creation_method 'Created with Diamond v2.0'
_audit_update_record 00-03-27
_cell_angle_alpha 90.000
_cell_angle_beta 97.60(1)
_cell_angle_gamma 90.000
_cell_formula_units_Z 4
_cell_length_a 6.341(1)
_cell_length_b 16.880(2)
_cell_length_c 5.7798(8)
_cell_volume 613.2(8)
_cod_depositor_comments
;
 Changing the _atom_site_occupancy data item value from '?' to '1'
 for all fully occupied atom sites.

 Antanas Vaitkus,
 2017-02-09

The original entry contained the following two atoms:

max ?  0.7201  0.0273  0.5313 ? 4 e ? d ? ?
min ?  0.8428  0.0280  0.7302 ? 4 e ? d ? ?

They were removed since they apparently were introduced for
computation purposes and since they are confusig many processing
programs -- 'min' and 'max' are not element names.

Saulius Gra\<zulis

3/5/2013
Corrected Hall space group from a typo. It was -P_2yn the
underscore character removed. Luca Lutterotti
;
_cod_original_formula_sum 'Sr O7 C3 D3'
_cod_database_code 1000002

loop_
_atom_site_label
_atom_site_type_symbol
_atom_site_fract_x
_atom_site_fract_y
_atom_site_fract_z
_atom_site_occupancy
_atom_site_symmetry_multiplicity
_atom_site_Wyckoff_symbol
_atom_site_attached_hydrogens
_atom_site_calc_flag
_atom_site_thermal_displace_type
_atom_site_U_iso_or_equiv
Sr Sr 0.8786(5) 0.4184(2) 0.7385(6) 1 4 e ? d Biso 0.61(5)
O1 O 0.6171(7) 0.2290(3) 0.1597(9) 1 4 e ? d Biso 1.35(8)
O2 O 0.6749(8) 0.2813(3) 0.7532(8) 1 4 e ? d Biso 1.35(8)
Ow3 O 0.8613(7) 0.5630(3) 0.5715(8) 1 4 e ? d Biso 1.12(8)
O4 O 0.7759(6) 0.5072(2) 0.0679(8) 1 4 e ? d Biso 1.14(8)
O5 O 0.5734(7) 0.1682(3) 0.5661(8) 1 4 e ? d Biso 1.19(8)
O6 O 0.5139(7) 0.5549(2) 0.2612(9) 1 4 e ? d Biso 1.45(9)
O7 O 0.6978(8) 0.3493(3) 0.3315(9) 1 4 e ? d Biso 1.58(8)
C1 C 0.6300(6) 0.2384(2) 0.5765(6) 1 4 e ? d Biso 0.71(6)
C2 C 0.5849(5) 0.5177(2) 0.0912(6) 1 4 e ? d Biso 0.49(5)
C3 C 0.6495(6) 0.2790(2) 0.3378(6) 1 4 e ? d Biso 0.69(6)
Dw1 D 0.7804(8) 0.0700(3) 0.0219(9) 1 4 e ? d Biso 2.61(9)
Dw2 D 0.6317(9) 0.1041(3) 0.8019(9) 1 4 e ? d Biso 2.59(9)
D3 D 0.1473(9) 0.2456(3) 0.5027(9) 1 4 e ? d Biso 3.0(1)

loop_
_atom_type_symbol
_atom_type_oxidation_number
_atom_type_radius_bond
Sr ? 1.200
O ? 1.200
C ? 1.200
D ? 1.200
? ? 1.200
